data_4334818
loop_
_publ_author_name
'Wei Ji'
'Su Jing'
'Zeyu Liu'
'Jing Shen'
'Jing Ma'
'Dunru Zhu'
'Dengke Cao'
'Limin Zheng'
'Minxia Yao'

_publ_section_title
;
 Synthesis and Study of Three Novel Macrocyclic Selena[n]ferrocenophanes
 Containing a Naphthalene Unit
;
_journal_name_full 'Inorganic Chemistry'
_journal_page_first 5786
_journal_page_last 5793
_journal_paper_doi 10.1021/ic302628y
_journal_volume 52
_journal_year 2013
_chemical_formula_sum 'C26 H26 Fe S2 Se2'
_chemical_formula_weight 616.36
_chemical_name_systematic
; 
 ? 
;
_space_group_IT_number 61
_symmetry_cell_setting orthorhombic
_symmetry_space_group_name_Hall '-P 2ac 2ab'
_symmetry_space_group_name_H-M 'P b c a'
_atom_sites_solution_hydrogens geom
_atom_sites_solution_primary direct
_atom_sites_solution_secondary difmap
_audit_creation_method SHELXL-97
_cell_angle_alpha 90.00
_cell_angle_beta 90.00
_cell_angle_gamma 90.00
_cell_formula_units_Z 8
_cell_length_a 19.220(12)
_cell_length_b 11.524(7)
_cell_length_c 21.878(14)
_cell_measurement_temperature 296(2)
_cell_volume 4846(5)
_computing_cell_refinement SMART
_computing_data_collection 'SMART (Bruker, 2000)'
_computing_data_reduction 'SAINT (Bruker, 2000)'
_computing_molecular_graphics SHELXTL
_computing_publication_material SHELXTL
_computing_structure_refinement SHELXTL
_computing_structure_solution 'SHELXTL (Bruker, 2000)'
_diffrn_ambient_temperature 296(2)
_diffrn_measured_fraction_theta_full 1.000
_diffrn_measured_fraction_theta_max 1.000
_diffrn_measurement_device_type 'Bruker Smart Aepex CCD area detector'
_diffrn_measurement_method 'phi and omega scans'
_diffrn_radiation_monochromator graphite
_diffrn_radiation_source 'fine-focus sealed tube'
_diffrn_radiation_type MoK\a
_diffrn_radiation_wavelength 0.71073
_diffrn_reflns_av_R_equivalents 0.0571
_diffrn_reflns_av_sigmaI/netI 0.0349
_diffrn_reflns_limit_h_max 22
_diffrn_reflns_limit_h_min -22
_diffrn_reflns_limit_k_max 13
_diffrn_reflns_limit_k_min -12
_diffrn_reflns_limit_l_max 26
_diffrn_reflns_limit_l_min -25
_diffrn_reflns_number 32329
_diffrn_reflns_theta_full 25.00
_diffrn_reflns_theta_max 25.00
_diffrn_reflns_theta_min 1.86
_exptl_absorpt_coefficient_mu 3.812
_exptl_absorpt_correction_T_max 0.470
_exptl_absorpt_correction_T_min 0.267
_exptl_absorpt_correction_type multi-scan
_exptl_absorpt_process_details 'SADABS; Bruker, 2000'
_exptl_crystal_colour yellow
_exptl_crystal_density_diffrn 1.690
_exptl_crystal_description block
_exptl_crystal_F_000 2464
_exptl_crystal_size_max 0.3
_exptl_crystal_size_mid 0.2
_exptl_crystal_size_min 0.15
_refine_diff_density_max 0.273
_refine_diff_density_min -0.402
_refine_diff_density_rms 0.082
_refine_ls_extinction_method none
_refine_ls_goodness_of_fit_ref 1.088
_refine_ls_hydrogen_treatment mixed
_refine_ls_matrix_type full
_refine_ls_number_parameters 280
_refine_ls_number_reflns 4265
_refine_ls_number_restraints 0
_refine_ls_restrained_S_all 1.088
_refine_ls_R_factor_all 0.0471
_refine_ls_R_factor_gt 0.0294
_refine_ls_shift/su_max 0.000
_refine_ls_shift/su_mean 0.000
_refine_ls_structure_factor_coef Fsqd
_refine_ls_weighting_details 'calc w=1/[\s^2^(Fo^2^)+(0.0300P)^2^+0.0000P] where P=(Fo^2^+2Fc^2^)/3'
_refine_ls_weighting_scheme calc
_refine_ls_wR_factor_gt 0.0625
_refine_ls_wR_factor_ref 0.0663
_reflns_number_gt 3298
_reflns_number_total 4265
_reflns_threshold_expression >2sigma(I)
_cod_data_source_file ic302628y_si_004.cif
_cod_data_source_block 1
_cod_database_code 4334818

loop_
_symmetry_equiv_pos_as_xyz
'x, y, z'
'-x+1/2, -y, z+1/2'
'-x, y+1/2, -z+1/2'
'x+1/2, -y+1/2, -z'
'-x, -y, -z'
'x-1/2, y, -z-1/2'
'x, -y-1/2, z-1/2'
'-x-1/2, y-1/2, z'

loop_
_atom_site_label
_atom_site_type_symbol
_atom_site_fract_x
_atom_site_fract_y
_atom_site_fract_z
_atom_site_U_iso_or_equiv
_atom_site_adp_type
_atom_site_occupancy
_atom_site_symmetry_multiplicity
_atom_site_calc_flag
_atom_site_refinement_flags
Se1 Se 0.114778(17) 0.46812(3) 0.017912(13) 0.04311(11) Uani 1 1 d .
Se2 Se 0.215870(16) 0.32224(3) 0.135501(15) 0.04543(11) Uani 1 1 d .
Fe1 Fe 0.08234(2) 0.16832(3) 0.058514(17) 0.03136(11) Uani 1 1 d .
S1 S 0.06889(4) 0.62828(7) 0.22896(3) 0.0433(2) Uani 1 1 d .
S2 S 0.11997(4) 0.46555(7) 0.33033(4) 0.0449(2) Uani 1 1 d .
C1 C 0.06894(14) 0.3221(2) 0.01175(12) 0.0325(7) Uani 1 1 d .
C2 C 0.08858(16) 0.2329(2) -0.02913(12) 0.0366(7) Uani 1 1 d .
H2A H 0.1299 0.2325 -0.0553 0.044 Uiso 1 1 calc R
C3 C 0.03714(16) 0.1434(3) -0.02549(13) 0.0431(8) Uani 1 1 d .
H3A H 0.0369 0.0708 -0.0489 0.052 Uiso 1 1 calc R
C4 C -0.01322(16) 0.1781(3) 0.01821(13) 0.0419(8) Uani 1 1 d .
H4A H -0.0545 0.1336 0.0301 0.050 Uiso 1 1 calc R
C5 C 0.00608(14) 0.2888(2) 0.04146(13) 0.0368(7) Uani 1 1 d .
H5A H -0.0194 0.3340 0.0721 0.044 Uiso 1 1 calc R
C6 C 0.15923(14) 0.1892(2) 0.12254(12) 0.0365(7) Uani 1 1 d .
C7 C 0.17581(15) 0.0942(3) 0.08324(14) 0.0431(8) Uani 1 1 d .
H7A H 0.2172 0.0876 0.0574 0.052 Uiso 1 1 calc R
C8 C 0.12133(17) 0.0112(3) 0.08802(17) 0.0558(10) Uani 1 1 d .
H8A H 0.1186 -0.0626 0.0659 0.067 Uiso 1 1 calc R
C9 C 0.07137(18) 0.0544(3) 0.12958(16) 0.0580(10) Uani 1 1 d .
H9A H 0.0282 0.0152 0.1414 0.070 Uiso 1 1 calc R
C10 C 0.09394(16) 0.1636(3) 0.15111(13) 0.0463(8) Uani 1 1 d .
H10A H 0.0695 0.2127 0.1807 0.056 Uiso 1 1 calc R
C11 C 0.24887(18) 0.2754(3) 0.21724(15) 0.0622(10) Uani 1 1 d .
H11A H 0.2583 0.1927 0.2170 0.075 Uiso 1 1 calc R
H11B H 0.2923 0.3152 0.2259 0.075 Uiso 1 1 calc R
C12 C 0.19701(18) 0.3021(3) 0.26835(14) 0.0513(9) Uani 1 1 d .
H12A H 0.2120 0.2643 0.3057 0.062 Uiso 1 1 calc R
H12B H 0.1517 0.2715 0.2575 0.062 Uiso 1 1 calc R
C13 C 0.19147(16) 0.4326(3) 0.27910(14) 0.0493(8) Uani 1 1 d .
H13A H 0.1842 0.4718 0.2404 0.059 Uiso 1 1 calc R
H13B H 0.2346 0.4610 0.2966 0.059 Uiso 1 1 calc R
C14 C 0.14823(15) 0.6011(3) 0.36142(12) 0.0371(7) Uani 1 1 d .
C15 C 0.18829(16) 0.5915(3) 0.41379(13) 0.0480(8) Uani 1 1 d .
H15A H 0.1997 0.5180 0.4282 0.058 Uiso 1 1 calc R
C16 C 0.21216(16) 0.6889(3) 0.44570(14) 0.0524(9) Uani 1 1 d .
H16A H 0.2400 0.6801 0.4802 0.063 Uiso 1 1 calc R
C17 C 0.19425(15) 0.7961(3) 0.42585(13) 0.0451(8) Uani 1 1 d .
H17A H 0.2100 0.8608 0.4472 0.054 Uiso 1 1 calc R
C18 C 0.15194(14) 0.8122(3) 0.37327(12) 0.0370(7) Uani 1 1 d .
C19 C 0.13248(17) 0.9262(3) 0.35612(14) 0.0448(8) Uani 1 1 d .
H19A H 0.1502 0.9894 0.3775 0.054 Uiso 1 1 calc R
C20 C 0.08818(17) 0.9438(3) 0.30878(14) 0.0456(8) Uani 1 1 d .
H20A H 0.0730 1.0185 0.2996 0.055 Uiso 1 1 calc R
C21 C 0.06528(16) 0.8493(3) 0.27363(13) 0.0425(8) Uani 1 1 d .
H21A H 0.0342 0.8627 0.2418 0.051 Uiso 1 1 calc R
C22 C 0.08742(14) 0.7371(2) 0.28470(12) 0.0330(7) Uani 1 1 d .
C23 C 0.12858(14) 0.7135(2) 0.33825(12) 0.0322(7) Uani 1 1 d .
C24 C 0.06831(19) 0.7121(3) 0.15752(13) 0.0493(9) Uani 1 1 d .
H24A H 0.0207 0.7290 0.1459 0.059 Uiso 1 1 calc R
H24B H 0.0923 0.7852 0.1637 0.059 Uiso 1 1 calc R
C25 C 0.10381(17) 0.6444(3) 0.10682(13) 0.0475(8) Uani 1 1 d .
H25A H 0.1512 0.6278 0.1192 0.057 Uiso 1 1 calc R
H25B H 0.1059 0.6929 0.0706 0.057 Uiso 1 1 calc R
C26 C 0.06849(16) 0.5314(2) 0.09024(13) 0.0419(8) Uani 1 1 d .
H26A H 0.0196 0.5448 0.0817 0.050 Uiso 1 1 calc R
H26B H 0.0719 0.4770 0.1239 0.050 Uiso 1 1 calc R

loop_
_atom_site_aniso_label
_atom_site_aniso_U_11
_atom_site_aniso_U_22
_atom_site_aniso_U_33
_atom_site_aniso_U_23
_atom_site_aniso_U_13
_atom_site_aniso_U_12
Se1 0.0574(2) 0.03747(19) 0.03448(18) 0.00073(14) 0.01002(15) -0.01029(15)
Se2 0.03921(19) 0.0502(2) 0.0469(2) -0.01128(16) -0.00583(14) -0.00306(15)
Fe1 0.0319(2) 0.0327(2) 0.0295(2) 0.00063(18) -0.00228(17) -0.00116(18)
S1 0.0571(5) 0.0403(5) 0.0324(4) 0.0010(3) -0.0101(4) -0.0059(4)
S2 0.0530(5) 0.0424(5) 0.0392(4) 0.0057(4) 0.0038(4) -0.0011(4)
C1 0.0378(17) 0.0319(16) 0.0278(15) 0.0043(13) -0.0029(13) 0.0003(13)
C2 0.0428(18) 0.0435(18) 0.0235(15) -0.0023(13) 0.0017(13) 0.0022(15)
C3 0.053(2) 0.0392(18) 0.0368(18) -0.0037(14) -0.0119(15) -0.0027(15)
C4 0.0346(17) 0.047(2) 0.0438(18) 0.0056(15) -0.0080(14) -0.0060(15)
C5 0.0348(17) 0.0372(17) 0.0385(16) 0.0027(14) 0.0020(14) 0.0030(13)
C6 0.0321(16) 0.0471(19) 0.0304(16) 0.0006(14) -0.0062(13) 0.0012(14)
C7 0.0401(18) 0.0389(18) 0.0502(19) -0.0039(15) -0.0091(15) 0.0069(15)
C8 0.064(2) 0.0350(19) 0.068(2) 0.0089(17) -0.026(2) 0.0002(17)
C9 0.056(2) 0.063(2) 0.055(2) 0.0302(19) -0.0118(19) -0.0199(19)
C10 0.0434(19) 0.067(2) 0.0281(16) 0.0085(16) -0.0018(14) -0.0044(17)
C11 0.058(2) 0.068(2) 0.060(2) -0.0247(19) -0.0300(19) 0.026(2)
C12 0.071(2) 0.042(2) 0.0411(19) -0.0051(15) -0.0226(17) 0.0135(17)
C13 0.051(2) 0.051(2) 0.046(2) -0.0109(16) -0.0032(15) 0.0041(17)
C14 0.0359(17) 0.0465(19) 0.0290(16) -0.0030(14) 0.0066(13) 0.0057(14)
C15 0.053(2) 0.056(2) 0.0353(18) 0.0002(16) -0.0005(15) 0.0164(17)
C16 0.044(2) 0.079(3) 0.0342(18) -0.0078(18) -0.0091(15) 0.0143(18)
C17 0.0373(18) 0.063(2) 0.0353(17) -0.0161(16) 0.0006(14) 0.0017(16)
C18 0.0308(16) 0.052(2) 0.0280(15) -0.0077(14) 0.0104(12) 0.0029(14)
C19 0.052(2) 0.046(2) 0.0370(18) -0.0114(15) 0.0096(15) -0.0015(16)
C20 0.057(2) 0.0399(19) 0.0404(19) -0.0013(15) 0.0085(16) 0.0109(16)
C21 0.0418(19) 0.052(2) 0.0333(17) -0.0031(15) 0.0010(14) 0.0076(15)
C22 0.0321(16) 0.0401(18) 0.0267(15) -0.0016(13) 0.0038(12) -0.0002(14)
C23 0.0261(15) 0.0441(18) 0.0264(15) -0.0025(13) 0.0071(12) 0.0008(13)
C24 0.076(2) 0.0396(18) 0.0325(17) 0.0017(15) -0.0131(16) 0.0024(17)
C25 0.071(2) 0.0415(19) 0.0299(17) 0.0013(15) -0.0051(16) -0.0083(16)
C26 0.052(2) 0.0416(18) 0.0323(17) -0.0003(14) 0.0002(14) -0.0022(15)

loop_
_atom_type_symbol
_atom_type_description
_atom_type_scat_dispersion_real
_atom_type_scat_dispersion_imag
_atom_type_scat_source
C C 0.0033 0.0016 'International Tables Vol C Tables 4.2.6.8 and 6.1.1.4'
S S 0.1246 0.1234 'International Tables Vol C Tables 4.2.6.8 and 6.1.1.4'
Fe Fe 0.3463 0.8444 'International Tables Vol C Tables 4.2.6.8 and 6.1.1.4'
Se Se -0.0929 2.2259 'International Tables Vol C Tables 4.2.6.8 and 6.1.1.4'
H H 0.0000 0.0000 'International Tables Vol C Tables 4.2.6.8 and 6.1.1.4'

loop_
_geom_angle_atom_site_label_1
_geom_angle_atom_site_label_2
_geom_angle_atom_site_label_3
_geom_angle
C1 Se1 C26 100.15(12)
C6 Se2 C11 95.67(14)
C4 Fe1 C6 159.65(12)
C4 Fe1 C10 121.96(13)
C6 Fe1 C10 41.02(11)
C4 Fe1 C1 68.04(11)
C6 Fe1 C1 109.15(11)
C10 Fe1 C1 121.97(12)
C4 Fe1 C9 105.72(13)
C6 Fe1 C9 68.31(13)
C10 Fe1 C9 40.45(12)
C1 Fe1 C9 156.29(14)
C4 Fe1 C3 40.53(12)
C6 Fe1 C3 158.90(12)
C10 Fe1 C3 158.75(13)
C1 Fe1 C3 67.89(12)
C9 Fe1 C3 123.14(14)
C4 Fe1 C7 157.02(12)
C6 Fe1 C7 40.64(11)
C10 Fe1 C7 68.46(13)
C1 Fe1 C7 126.51(12)
C9 Fe1 C7 67.95(14)
C3 Fe1 C7 123.07(12)
C4 Fe1 C5 40.68(11)
C6 Fe1 C5 124.02(12)
C10 Fe1 C5 106.07(13)
C1 Fe1 C5 40.50(11)
C9 Fe1 C5 119.90(14)
C3 Fe1 C5 68.28(12)
C7 Fe1 C5 161.81(12)
C4 Fe1 C2 68.30(12)
C6 Fe1 C2 123.47(12)
C10 Fe1 C2 158.14(13)
C1 Fe1 C2 40.12(10)
C9 Fe1 C2 160.91(13)
C3 Fe1 C2 40.72(12)
C7 Fe1 C2 110.07(12)
C5 Fe1 C2 68.17(12)
C4 Fe1 C8 120.69(13)
C6 Fe1 C8 68.12(12)
C10 Fe1 C8 68.03(14)
C1 Fe1 C8 162.68(13)
C9 Fe1 C8 40.22(13)
C3 Fe1 C8 108.11(13)
C7 Fe1 C8 40.34(11)
C5 Fe1 C8 155.46(13)
C2 Fe1 C8 125.95(14)
C22 S1 C24 102.30(14)
C14 S2 C13 100.82(14)
C2 C1 C5 108.6(3)
C2 C1 Se1 124.3(2)
C5 C1 Se1 126.8(2)
C2 C1 Fe1 69.85(16)
C5 C1 Fe1 69.37(16)
Se1 C1 Fe1 131.79(14)
C1 C2 C3 107.7(3)
C1 C2 Fe1 70.03(16)
C3 C2 Fe1 69.36(16)
C1 C2 H2A 126.1
C3 C2 H2A 126.1
Fe1 C2 H2A 126.1
C4 C3 C2 107.8(3)
C4 C3 Fe1 69.26(17)
C2 C3 Fe1 69.92(16)
C4 C3 H3A 126.1
C2 C3 H3A 126.1
Fe1 C3 H3A 126.1
C3 C4 C5 108.4(3)
C3 C4 Fe1 70.21(17)
C5 C4 Fe1 70.13(16)
C3 C4 H4A 125.8
C5 C4 H4A 125.8
Fe1 C4 H4A 125.8
C1 C5 C4 107.5(3)
C1 C5 Fe1 70.12(16)
C4 C5 Fe1 69.19(17)
C1 C5 H5A 126.3
C4 C5 H5A 126.3
Fe1 C5 H5A 126.3
C7 C6 C10 107.5(3)
C7 C6 Se2 125.5(2)
C10 C6 Se2 127.0(2)
C7 C6 Fe1 70.10(16)
C10 C6 Fe1 69.05(16)
Se2 C6 Fe1 127.52(14)
C6 C7 C8 107.9(3)
C6 C7 Fe1 69.27(16)
C8 C7 Fe1 69.90(17)
C6 C7 H7A 126.1
C8 C7 H7A 126.1
Fe1 C7 H7A 126.1
C9 C8 C7 108.1(3)
C9 C8 Fe1 69.24(18)
C7 C8 Fe1 69.76(17)
C9 C8 H8A 125.9
C7 C8 H8A 125.9
Fe1 C8 H8A 125.9
C8 C9 C10 108.6(3)
C8 C9 Fe1 70.54(19)
C10 C9 Fe1 69.50(17)
C8 C9 H9A 125.7
C10 C9 H9A 125.7
Fe1 C9 H9A 125.7
C9 C10 C6 107.9(3)
C9 C10 Fe1 70.05(18)
C6 C10 Fe1 69.93(16)
C9 C10 H10A 126.1
C6 C10 H10A 126.1
Fe1 C10 H10A 126.1
C12 C11 Se2 113.5(2)
C12 C11 H11A 108.9
Se2 C11 H11A 108.9
C12 C11 H11B 108.9
Se2 C11 H11B 108.9
H11A C11 H11B 107.7
C11 C12 C13 110.9(3)
C11 C12 H12A 109.5
C13 C12 H12A 109.5
C11 C12 H12B 109.5
C13 C12 H12B 109.5
H12A C12 H12B 108.1
C12 C13 S2 110.8(2)
C12 C13 H13A 109.5
S2 C13 H13A 109.5
C12 C13 H13B 109.5
S2 C13 H13B 109.5
H13A C13 H13B 108.1
C15 C14 C23 120.6(3)
C15 C14 S2 114.4(2)
C23 C14 S2 124.9(2)
C14 C15 C16 122.1(3)
C14 C15 H15A 119.0
C16 C15 H15A 119.0
C17 C16 C15 119.2(3)
C17 C16 H16A 120.4
C15 C16 H16A 120.4
C16 C17 C18 121.6(3)
C16 C17 H17A 119.2
C18 C17 H17A 119.2
C17 C18 C19 119.1(3)
C17 C18 C23 120.3(3)
C19 C18 C23 120.6(3)
C20 C19 C18 120.5(3)
C20 C19 H19A 119.8
C18 C19 H19A 119.8
C19 C20 C21 119.9(3)
C19 C20 H20A 120.0
C21 C20 H20A 120.0
C22 C21 C20 122.2(3)
C22 C21 H21A 118.9
C20 C21 H21A 118.9
C21 C22 C23 119.2(3)
C21 C22 S1 118.4(2)
C23 C22 S1 122.2(2)
C22 C23 C18 117.0(3)
C22 C23 C14 126.9(3)
C18 C23 C14 116.1(2)
C25 C24 S1 110.4(2)
C25 C24 H24A 109.6
S1 C24 H24A 109.6
C25 C24 H24B 109.6
S1 C24 H24B 109.6
H24A C24 H24B 108.1
C24 C25 C26 114.6(3)
C24 C25 H25A 108.6
C26 C25 H25A 108.6
C24 C25 H25B 108.6
C26 C25 H25B 108.6
H25A C25 H25B 107.6
C25 C26 Se1 108.1(2)
C25 C26 H26A 110.1
Se1 C26 H26A 110.1
C25 C26 H26B 110.1
Se1 C26 H26B 110.1
H26A C26 H26B 108.4

loop_
_geom_bond_atom_site_label_1
_geom_bond_atom_site_label_2
_geom_bond_distance
Se1 C1 1.904(3)
Se1 C26 1.956(3)
Se2 C6 1.902(3)
Se2 C11 1.973(3)
Fe1 C4 2.040(3)
Fe1 C6 2.050(3)
Fe1 C10 2.039(3)
Fe1 C1 2.063(3)
Fe1 C9 2.046(3)
Fe1 C3 2.053(3)
Fe1 C7 2.061(3)
Fe1 C5 2.053(3)
Fe1 C2 2.060(3)
Fe1 C8 2.063(3)
S1 C22 1.785(3)
S1 C24 1.837(3)
S2 C14 1.788(3)
S2 C13 1.813(3)
C1 C2 1.414(4)
C1 C5 1.425(4)
C2 C3 1.431(4)
C2 H2A 0.9800
C3 C4 1.418(4)
C3 H3A 0.9800
C4 C5 1.423(4)
C4 H4A 0.9800
C5 H5A 0.9800
C6 C7 1.428(4)
C6 C10 1.433(4)
C7 C8 1.422(4)
C7 H7A 0.9800
C8 C9 1.413(5)
C8 H8A 0.9800
C9 C10 1.412(4)
C9 H9A 0.9800
C10 H10A 0.9800
C11 C12 1.529(5)
C11 H11A 0.9700
C11 H11B 0.9700
C12 C13 1.526(4)
C12 H12A 0.9700
C12 H12B 0.9700
C13 H13A 0.9700
C13 H13B 0.9700
C14 C15 1.385(4)
C14 C23 1.441(4)
C15 C16 1.400(4)
C15 H15A 0.9300
C16 C17 1.354(4)
C16 H16A 0.9300
C17 C18 1.421(4)
C17 H17A 0.9300
C18 C19 1.416(4)
C18 C23 1.443(4)
C19 C20 1.356(4)
C19 H19A 0.9300
C20 C21 1.404(4)
C20 H20A 0.9300
C21 C22 1.383(4)
C21 H21A 0.9300
C22 C23 1.440(4)
C24 C25 1.518(4)
C24 H24A 0.9700
C24 H24B 0.9700
C25 C26 1.513(4)
C25 H25A 0.9700
C25 H25B 0.9700
C26 H26A 0.9700
C26 H26B 0.9700
